data_1531942
loop_
_publ_author_name
'Barnett, Brandon R.'
'Moore, Curtis E.'
'Chandrasekaran, Perumalreddy'
'Sproules, Stephen'
'Rheingold, Arnold L.'
'DeBeer, Serena'
'Figueroa, Joshua S.'

_publ_section_title
;
 Metal-only Lewis pairs between group 10 metals and Tl(i) or Ag(i):
 insights into the electronic consequences of Z-type ligand binding
;
_journal_issue 12
_journal_name_full 'Chem. Sci.'
_journal_page_first 7169
_journal_paper_doi 10.1039/C5SC03104D
_journal_volume 6
_journal_year 2015
_chemical_formula_moiety 'C66 H82 Ag N2 O Pd, C F3 O3 S, 6.5(C4 H8 O)'
_chemical_formula_sum 'C93 H134 Ag F3 N2 O10.5 Pd S'
_chemical_formula_weight 1751.34
_chemical_name_common '[AgPd(CNArDipp2)2(THF)]OTf'
_space_group_crystal_system orthorhombic
_space_group_IT_number 19
_space_group_name_Hall 'P 2ac 2ab'
_space_group_name_H-M_alt 'P 21 21 21'
_symmetry_space_group_name_Hall 'P 2ac 2ab'
_symmetry_space_group_name_H-M 'P 21 21 21'
_atom_sites_solution_hydrogens geom
_atom_sites_solution_primary direct
_atom_sites_solution_secondary difmap
_audit_creation_date 2015-07-14
_audit_creation_method
;
Olex2 1.2-beta
(compiled 2015.01.26 svn.r3150 for OlexSys, GUI svn.r4998)
;
_audit_update_record
;
2015-07-22 deposited with the CCDC.
2015-09-17 downloaded from the CCDC.
;
_cell_angle_alpha 90
_cell_angle_beta 90
_cell_angle_gamma 90
_cell_formula_units_Z 4
_cell_length_a 15.5936(16)
_cell_length_b 21.315(2)
_cell_length_c 24.141(3)
_cell_measurement_reflns_used 9891
_cell_measurement_temperature 100(2)
_cell_measurement_theta_max 23.88
_cell_measurement_theta_min 2.75
_cell_volume 8023.9(15)
_computing_cell_refinement 'SAINT v8.34A (Bruker, 2013)'
_computing_data_collection 'APEX2 v2013.6-2 (Bruker, 2013)'
_computing_data_reduction 'SAINT v8.34A (Bruker, 2013)'
_computing_molecular_graphics 'Olex2 (Dolomanov et al., 2009)'
_computing_publication_material 'Olex2 (Dolomanov et al., 2009)'
_computing_structure_refinement 'XL (Sheldrick, 2008)'
_computing_structure_solution 'XT (Sheldrick, 2008)'
_diffrn_ambient_temperature 100.0
_diffrn_detector 'Bruker APEX-II CCD'
_diffrn_detector_area_resol_mean 7.9
_diffrn_detector_type 'CCD Area Detector'
_diffrn_measured_fraction_theta_full 0.996
_diffrn_measured_fraction_theta_max 0.995
_diffrn_measurement_device 'Kappa Four-Circle Diffractometer'
_diffrn_measurement_device_type 'Bruker X8 APEX II'
_diffrn_measurement_method '\w and \f scans'
_diffrn_radiation_monochromator graphite
_diffrn_radiation_probe x-ray
_diffrn_radiation_type MoK\a
_diffrn_radiation_wavelength 0.71073
_diffrn_reflns_av_R_equivalents 0.0415
_diffrn_reflns_av_unetI/netI 0.0593
_diffrn_reflns_Laue_measured_fraction_full 0.996
_diffrn_reflns_Laue_measured_fraction_max 0.995
_diffrn_reflns_limit_h_max 18
_diffrn_reflns_limit_h_min -18
_diffrn_reflns_limit_k_max 23
_diffrn_reflns_limit_k_min -25
_diffrn_reflns_limit_l_max 21
_diffrn_reflns_limit_l_min -29
_diffrn_reflns_number 43693
_diffrn_reflns_point_group_measured_fraction_full 0.994
_diffrn_reflns_point_group_measured_fraction_max 0.992
_diffrn_reflns_theta_full 25.000
_diffrn_reflns_theta_max 25.436
_diffrn_reflns_theta_min 1.825
_diffrn_source 'sealed tube'
_diffrn_source_type fine-focus
_exptl_absorpt_coefficient_mu 0.565
_exptl_absorpt_correction_T_max 0.7452
_exptl_absorpt_correction_T_min 0.6863
_exptl_absorpt_correction_type multi-scan
_exptl_absorpt_process_details
;
SADABS-2008/1 (Bruker,2008) was used for absorption correction.
wR2(int) was 0.0497 before and 0.0447 after correction.
The Ratio of minimum to maximum transmission is 0.9210.
The \l/2 correction factor is 0.0015.
;
_exptl_crystal_colour 'Pale Yellow'
_exptl_crystal_colour_modifier Pale
_exptl_crystal_colour_primary yellow
_exptl_crystal_density_diffrn 1.450
_exptl_crystal_description Plate
_exptl_crystal_F_000 3704
_exptl_crystal_size_max 0.511
_exptl_crystal_size_mid 0.403
_exptl_crystal_size_min 0.107
_refine_diff_density_max 2.179
_refine_diff_density_min -1.217
_refine_diff_density_rms 0.119
_refine_ls_abs_structure_details
;
 Flack x determined using 4326 quotients [(I+)-(I-)]/[(I+)+(I-)]
 (Parsons, Flack and Wagner, Acta Cryst. B69 (2013) 249-259).
;
_refine_ls_abs_structure_Flack 0.279(11)
_refine_ls_extinction_method none
_refine_ls_goodness_of_fit_ref 1.069
_refine_ls_hydrogen_treatment constr
_refine_ls_matrix_type full
_refine_ls_number_parameters 728
_refine_ls_number_reflns 14709
_refine_ls_number_restraints 9
_refine_ls_restrained_S_all 1.069
_refine_ls_R_factor_all 0.0821
_refine_ls_R_factor_gt 0.0618
_refine_ls_shift/su_max 0.014
_refine_ls_shift/su_mean 0.000
_refine_ls_structure_factor_coef Fsqd
_refine_ls_weighting_details 'w=1/[\s^2^(Fo^2^)+(0.1221P)^2^] where P=(Fo^2^+2Fc^2^)/3'
_refine_ls_weighting_scheme calc
_refine_ls_wR_factor_gt 0.1691
_refine_ls_wR_factor_ref 0.1833
_reflns_Friedel_coverage 0.825
_reflns_Friedel_fraction_full 0.992
_reflns_Friedel_fraction_max 0.987
_reflns_number_gt 11597
_reflns_number_total 14709
_reflns_threshold_expression 'I > 2\s(I)'
_cod_data_source_file c5sc03104d2.cif
_cod_data_source_block JFig685
_cod_depositor_comments
;
The following automatic conversions were performed:

'_diffrn_radiation_probe' value 'X-ray' changed to 'x-ray' according
to
/usr/data/users/saulius/crontab/automatic-downloads/rss-feeds/RSC/lib/dictionaries/cif_core.dic
dictionary named 'cif_core.dic' version 2.4.2 from 2011-04-26.

'_exptl_crystal_colour_primary' value 'Yellow' changed to 'yellow'
according to
/usr/data/users/saulius/crontab/automatic-downloads/rss-feeds/RSC/lib/dictionaries/cif_core.dic
dictionary named 'cif_core.dic' version 2.4.2 from 2011-04-26.

Automatic conversion script
Id: cif_fix_values 3271 2015-04-21 07:52:19Z andrius 

 Adding full bibliography for 1531937--1531946.cif.
;
_cod_original_cell_volume 8024.2(14)
_cod_original_formula_sum 'C93 H134 Ag F3 N2 O10.50 Pd S'
_cod_database_code 1531942
_shelxl_version_number 2014/6
_shelx_space_group_comment
;
The symmetry employed for this shelxl refinement is uniquely defined
by the following loop, which should always be used as a source of
symmetry information in preference to the above space-group names.
They are only intended as comments.
;
_shelx_estimated_absorpt_t_max 0.942
_shelx_estimated_absorpt_t_min 0.761
_olex2_refinement_description
;
1. Fixed Uiso
 At 1.2 times of:
  All C(H) groups, All C(H,H) groups
 At 1.5 times of:
  All C(H,H,H) groups
2. Rigid body (RIGU) restrains
 C50, C48, C49
 with sigma for 1-2 distances of 0.002 and sigma for 1-3 distances of 0.002
3.a Ternary CH refined with riding coordinates:
 C48(H48), C45(H45), C57(H57), C60(H60), C16(H16), C18(H18), C27(H27), C30(H30)
3.b Secondary CH2 refined with riding coordinates:
 C63(H63A,H63B), C64(H64A,H64B), C65(H65B,H65A), C66(H66A,H66B)
3.c Aromatic/amide H refined with riding coordinates:
 C35(H35), C36(H36), C37(H37), C41(H41), C42(H42), C43(H43), C53(H53),
 C54(H54), C55(H55), C13(H13), C0AA(H0AA), C11(H11), C7(H7), C6(H6), C3AA(H3AA),
  C23(H23), C24(H24), C25(H25)
3.d Idealised Me refined as rotating group:
 C49(H49A,H49B,H49C), C50(H50A,H50B,H50C), C46(H46A,H46B,H46C), C47(H47A,H47B,
 H47C), C59(H59A,H59B,H59C), C58(H58A,H58B,H58C), C61(H61A,H61B,H61C), C62(H62A,
 H62B,H62C), C2AA(H2AA,H2AB,H2AC), C15(H15A,H15B,H15C), C19(H19A,H19B,H19C),
 C20(H20A,H20B,H20C), C29(H29A,H29B,H29C), C28(H28A,H28B,H28C), C31(H31A,H31B,
 H31C), C32(H32A,H32B,H32C)
;
_shelx_shelxl_version_number 2014/7
_olex2_submission_special_instructions 'No special instructions were received'

loop_
_space_group_symop_operation_xyz
'x, y, z'
'x+1/2, -y+1/2, -z'
'-x, y+1/2, -z+1/2'
'-x+1/2, -y, z+1/2'

loop_
_atom_site_label
_atom_site_type_symbol
_atom_site_fract_x
_atom_site_fract_y
_atom_site_fract_z
_atom_site_U_iso_or_equiv
_atom_site_adp_type
_atom_site_occupancy
_atom_site_site_symmetry_order
_atom_site_calc_flag
_atom_site_refinement_flags_posn
_atom_site_refinement_flags_adp
Ag1 Ag 0.39036(4) 0.50830(4) 0.33399(3) 0.0476(2) Uani 1 1 d . .
Pd1 Pd 0.22923(4) 0.51015(3) 0.36617(3) 0.03083(19) Uani 1 1 d . .
S1 S -0.05993(14) 0.48210(11) 0.62712(9) 0.0322(5) Uani 1 1 d . .
F3 F 0.0348(4) 0.5818(2) 0.6165(2) 0.0471(14) Uani 1 1 d . .
O1 O 0.0839(4) 0.5148(3) 0.3876(3) 0.058(2) Uani 1 1 d . .
O2 O -0.0850(4) 0.5080(3) 0.6792(2) 0.0448(16) Uani 1 1 d . .
O3 O -0.1110(4) 0.5023(4) 0.5803(3) 0.059(2) Uani 1 1 d . .
O4 O -0.0368(4) 0.4166(3) 0.6270(2) 0.0393(15) Uani 1 1 d . .
N1 N 0.2639(4) 0.6516(3) 0.3766(3) 0.0239(15) Uani 1 1 d . .
C7AA C 0.2420(5) 0.4198(4) 0.3717(4) 0.0287(19) Uani 1 1 d . .
N2 N 0.2453(4) 0.3662(3) 0.3814(2) 0.0229(16) Uani 1 1 d . .
C33 C 0.2675(6) 0.3024(4) 0.3883(3) 0.0226(17) Uani 1 1 d . .
C34 C 0.2097(5) 0.2642(4) 0.4172(3) 0.0220(18) Uani 1 1 d . .
C35 C 0.2340(6) 0.2011(4) 0.4218(3) 0.0279(18) Uani 1 1 d . .
H35 H 0.1964 0.1727 0.4400 0.033 Uiso 1 1 calc R .
C36 C 0.3095(5) 0.1789(4) 0.4011(3) 0.0232(18) Uani 1 1 d . .
H36 H 0.3248 0.1361 0.4059 0.028 Uiso 1 1 calc R .
C37 C 0.3641(5) 0.2197(4) 0.3728(3) 0.0277(19) Uani 1 1 d . .
H37 H 0.4158 0.2036 0.3576 0.033 Uiso 1 1 calc R .
C38 C 0.3455(5) 0.2822(4) 0.3663(3) 0.0219(16) Uani 1 1 d . .
C39 C 0.4022(5) 0.3308(4) 0.3409(3) 0.030(2) Uani 1 1 d . .
C40 C 0.3947(6) 0.3455(5) 0.2846(4) 0.040(2) Uani 1 1 d . .
C48 C 0.3314(7) 0.3092(7) 0.2489(4) 0.057(3) Uani 1 1 d . U
H48 H 0.2993 0.2801 0.2739 0.069 Uiso 1 1 calc R .
C49 C 0.3752(8) 0.2690(7) 0.2046(5) 0.071(4) Uani 1 1 d . U
H49A H 0.3960 0.2961 0.1746 0.106 Uiso 1 1 calc GR .
H49B H 0.3339 0.2387 0.1896 0.106 Uiso 1 1 calc GR .
H49C H 0.4236 0.2465 0.2211 0.106 Uiso 1 1 calc GR .
C50 C 0.2650(8) 0.3555(7) 0.2237(5) 0.076(4) Uani 1 1 d . U
H50A H 0.2474 0.3859 0.2519 0.114 Uiso 1 1 calc GR .
H50B H 0.2146 0.3321 0.2109 0.114 Uiso 1 1 calc GR .
H50C H 0.2909 0.3777 0.1923 0.114 Uiso 1 1 calc GR .
C41 C 0.4515(7) 0.3914(5) 0.2631(4) 0.052(3) Uani 1 1 d . .
H41 H 0.4505 0.3998 0.2245 0.063 Uiso 1 1 calc R .
C42 C 0.5061(6) 0.4234(6) 0.2949(5) 0.049(3) Uani 1 1 d . .
H42 H 0.5435 0.4538 0.2793 0.058 Uiso 1 1 calc R .
C43 C 0.5070(6) 0.4116(5) 0.3489(5) 0.047(3) Uani 1 1 d . .
H43 H 0.5441 0.4360 0.3714 0.056 Uiso 1 1 calc R .
C44 C 0.4572(6) 0.3660(4) 0.3748(4) 0.036(2) Uani 1 1 d . .
C45 C 0.4659(5) 0.3529(4) 0.4349(4) 0.036(2) Uani 1 1 d . .
H45 H 0.4217 0.3210 0.4453 0.043 Uiso 1 1 calc R .
C46 C 0.5518(7) 0.3267(5) 0.4490(5) 0.049(3) Uani 1 1 d . .
H46A H 0.5656 0.2925 0.4233 0.074 Uiso 1 1 calc GR .
H46B H 0.5510 0.3105 0.4870 0.074 Uiso 1 1 calc GR .
H46C H 0.5952 0.3597 0.4459 0.074 Uiso 1 1 calc GR .
C47 C 0.4489(8) 0.4127(5) 0.4692(5) 0.053(3) Uani 1 1 d . .
H47A H 0.4902 0.4453 0.4587 0.080 Uiso 1 1 calc GR .
H47B H 0.4551 0.4032 0.5087 0.080 Uiso 1 1 calc GR .
H47C H 0.3905 0.4277 0.4620 0.080 Uiso 1 1 calc GR .
C51 C 0.1283(5) 0.2896(4) 0.4414(4) 0.0244(18) Uani 1 1 d . .
C52 C 0.0515(5) 0.2777(4) 0.4175(4) 0.030(2) Uani 1 1 d . .
C53 C -0.0236(6) 0.2991(5) 0.4423(5) 0.046(3) Uani 1 1 d . .
H53 H -0.0776 0.2916 0.4253 0.055 Uiso 1 1 calc R .
C54 C -0.0185(6) 0.3322(5) 0.4928(4) 0.043(3) Uani 1 1 d . .
H54 H -0.0693 0.3473 0.5100 0.051 Uiso 1 1 calc R .
C55 C 0.0595(6) 0.3426(4) 0.5170(4) 0.033(2) Uani 1 1 d . .
H55 H 0.0619 0.3639 0.5515 0.039 Uiso 1 1 calc R .
C56 C 0.1340(6) 0.3232(4) 0.4928(3) 0.028(2) Uani 1 1 d . .
C57 C 0.2208(6) 0.3360(4) 0.5211(4) 0.035(2) Uani 1 1 d . .
H57 H 0.2660 0.3354 0.4917 0.042 Uiso 1 1 calc R .
C59 C 0.2262(8) 0.3981(5) 0.5502(5) 0.056(3) Uani 1 1 d . .
H59A H 0.2150 0.4319 0.5236 0.084 Uiso 1 1 calc GR .
H59B H 0.2836 0.4033 0.5659 0.084 Uiso 1 1 calc GR .
H59C H 0.1834 0.3996 0.5799 0.084 Uiso 1 1 calc GR .
C58 C 0.2416(7) 0.2826(6) 0.5628(4) 0.051(3) Uani 1 1 d . .
H58A H 0.1967 0.2806 0.5911 0.076 Uiso 1 1 calc GR .
H58B H 0.2970 0.2910 0.5805 0.076 Uiso 1 1 calc GR .
H58C H 0.2444 0.2425 0.5430 0.076 Uiso 1 1 calc GR .
C60 C 0.0475(6) 0.2448(5) 0.3600(4) 0.039(2) Uani 1 1 d . .
H60 H 0.0973 0.2154 0.3578 0.047 Uiso 1 1 calc R .
C61 C 0.0593(8) 0.2950(6) 0.3132(5) 0.063(3) Uani 1 1 d . .
H61A H 0.0120 0.3252 0.3147 0.094 Uiso 1 1 calc GR .
H61B H 0.0596 0.2741 0.2771 0.094 Uiso 1 1 calc GR .
H61C H 0.1138 0.3170 0.3187 0.094 Uiso 1 1 calc GR .
C62 C -0.0333(7) 0.2066(6) 0.3500(5) 0.058(3) Uani 1 1 d . .
H62A H -0.0461 0.1813 0.3828 0.088 Uiso 1 1 calc GR .
H62B H -0.0246 0.1789 0.3181 0.088 Uiso 1 1 calc GR .
H62C H -0.0814 0.2349 0.3425 0.088 Uiso 1 1 calc GR .
C63 C 0.0383(8) 0.4624(6) 0.4132(8) 0.094(6) Uani 1 1 d . .
H63A H 0.0703 0.4466 0.4458 0.113 Uiso 1 1 calc R .
H63B H 0.0311 0.4276 0.3864 0.113 Uiso 1 1 calc R .
C64 C -0.0454(7) 0.4873(7) 0.4301(7) 0.087(4) Uani 1 1 d . .
H64A H -0.0900 0.4728 0.4038 0.104 Uiso 1 1 calc R .
H64B H -0.0602 0.4712 0.4673 0.104 Uiso 1 1 calc R .
C65 C -0.0439(10) 0.5545(6) 0.4310(9) 0.104(6) Uani 1 1 d . .
H65B H -0.0380 0.5705 0.4693 0.125 Uiso 1 1 calc R .
H65A H -0.0965 0.5723 0.4143 0.125 Uiso 1 1 calc R .
C66 C 0.0349(7) 0.5702(6) 0.3965(7) 0.075(4) Uani 1 1 d . .
H66A H 0.0169 0.5881 0.3605 0.090 Uiso 1 1 calc R .
H66B H 0.0702 0.6018 0.4160 0.090 Uiso 1 1 calc R .
C5AA C 0.2529(5) 0.5995(4) 0.3685(4) 0.0303(19) Uani 1 1 d . .
C8AA C 0.2915(6) 0.7132(4) 0.3839(4) 0.029(2) Uani 1 1 d . .
C4AA C 0.2395(5) 0.7552(4) 0.4148(3) 0.0222(17) Uani 1 1 d . .
C9 C 0.1563(5) 0.7325(4) 0.4399(3) 0.0232(17) Uani 1 1 d . .
C1AA C 0.0789(6) 0.7514(4) 0.4155(4) 0.033(2) Uani 1 1 d . .
C16 C 0.0777(6) 0.7865(5) 0.3602(4) 0.036(2) Uani 1 1 d . .
H16 H 0.1284 0.8152 0.3602 0.043 Uiso 1 1 calc R .
C2AA C -0.0016(7) 0.8276(6) 0.3528(5) 0.064(4) Uani 1 1 d . .
H2AA H -0.0511 0.8011 0.3441 0.097 Uiso 1 1 calc GR .
H2AB H 0.0081 0.8573 0.3225 0.097 Uiso 1 1 calc GR .
H2AC H -0.0126 0.8507 0.3872 0.097 Uiso 1 1 calc GR .
C15 C 0.0895(7) 0.7411(6) 0.3107(4) 0.060(3) Uani 1 1 d . .
H15A H 0.1439 0.7185 0.3147 0.090 Uiso 1 1 calc GR .
H15B H 0.0900 0.7651 0.2761 0.090 Uiso 1 1 calc GR .
H15C H 0.0420 0.7109 0.3100 0.090 Uiso 1 1 calc GR .
C13 C 0.0034(6) 0.7338(4) 0.4412(4) 0.037(2) Uani 1 1 d . .
H13 H -0.0499 0.7466 0.4258 0.044 Uiso 1 1 calc R .
C0AA C 0.0038(6) 0.6978(4) 0.4892(4) 0.034(2) Uani 1 1 d . .
H0AA H -0.0486 0.6866 0.5066 0.041 Uiso 1 1 calc R .
C11 C 0.0798(6) 0.6788(4) 0.5111(4) 0.037(2) Uani 1 1 d . .
H11 H 0.0800 0.6540 0.5437 0.045 Uiso 1 1 calc R .
C10 C 0.1571(5) 0.6952(4) 0.4865(3) 0.0264(19) Uani 1 1 d . .
C18 C 0.2419(6) 0.6747(4) 0.5132(4) 0.034(2) Uani 1 1 d . .
H18 H 0.2886 0.6822 0.4856 0.041 Uiso 1 1 calc R .
C19 C 0.2413(7) 0.6030(5) 0.5270(5) 0.056(3) Uani 1 1 d . .
H19A H 0.1901 0.5929 0.5488 0.083 Uiso 1 1 calc GR .
H19B H 0.2928 0.5923 0.5483 0.083 Uiso 1 1 calc GR .
H19C H 0.2407 0.5788 0.4925 0.083 Uiso 1 1 calc GR .
C20 C 0.2616(7) 0.7166(7) 0.5652(4) 0.061(3) Uani 1 1 d . .
H20A H 0.2737 0.7596 0.5532 0.092 Uiso 1 1 calc GR .
H20B H 0.3115 0.6998 0.5849 0.092 Uiso 1 1 calc GR .
H20C H 0.2118 0.7167 0.5900 0.092 Uiso 1 1 calc GR .
C7 C 0.2684(6) 0.8158(4) 0.4212(3) 0.0283(18) Uani 1 1 d . .
H7 H 0.2359 0.8446 0.4426 0.034 Uiso 1 1 calc R .
C6 C 0.3445(5) 0.8354(4) 0.3968(3) 0.0300(19) Uani 1 1 d . .
H6 H 0.3623 0.8779 0.4002 0.036 Uiso 1 1 calc R .
C3AA C 0.3940(5) 0.7938(4) 0.3679(4) 0.0280(18) Uani 1 1 d . .
H3AA H 0.4466 0.8076 0.3522 0.034 Uiso 1 1 calc R .
C4 C 0.3685(5) 0.7311(4) 0.3609(4) 0.0257(18) Uani 1 1 d . .
C21 C 0.4188(5) 0.6835(4) 0.3304(4) 0.032(2) Uani 1 1 d . .
C22 C 0.4754(6) 0.6436(4) 0.3606(4) 0.033(2) Uani 1 1 d . .
C23 C 0.5166(6) 0.5953(5) 0.3335(5) 0.045(3) Uani 1 1 d . .
H23 H 0.5531 0.5670 0.3527 0.053 Uiso 1 1 calc R .
C24 C 0.5015(7) 0.5894(6) 0.2729(5) 0.054(3) Uani 1 1 d . .
H24 H 0.5306 0.5577 0.2527 0.064 Uiso 1 1 calc R .
C25 C 0.4484(7) 0.6274(5) 0.2466(4) 0.047(3) Uani 1 1 d . .
H25 H 0.4397 0.6220 0.2079 0.057 Uiso 1 1 calc R .
C26 C 0.4059(6) 0.6739(5) 0.2734(4) 0.038(2) Uani 1 1 d . .
C27 C 0.3440(6) 0.7155(6) 0.2408(4) 0.046(3) Uani 1 1 d . .
H27 H 0.3177 0.7460 0.2672 0.055 Uiso 1 1 calc R .
C29 C 0.3896(7) 0.7525(6) 0.1961(4) 0.055(3) Uani 1 1 d . .
H29A H 0.4433 0.7695 0.2110 0.082 Uiso 1 1 calc GR .
H29B H 0.3529 0.7871 0.1838 0.082 Uiso 1 1 calc GR .
H29C H 0.4023 0.7250 0.1647 0.082 Uiso 1 1 calc GR .
C28 C 0.2721(8) 0.6767(7) 0.2156(4) 0.071(4) Uani 1 1 d . .
H28A H 0.2939 0.6351 0.2057 0.106 Uiso 1 1 calc GR .
H28B H 0.2506 0.6977 0.1823 0.106 Uiso 1 1 calc GR .
H28C H 0.2255 0.6724 0.2425 0.106 Uiso 1 1 calc GR .
C30 C 0.4917(6) 0.6518(4) 0.4230(4) 0.037(2) Uani 1 1 d . .
H30 H 0.4574 0.6888 0.4355 0.045 Uiso 1 1 calc R .
C31 C 0.5850(6) 0.6665(5) 0.4342(4) 0.042(2) Uani 1 1 d . .
H31A H 0.6211 0.6331 0.4189 0.064 Uiso 1 1 calc GR .
H31B H 0.5944 0.6696 0.4742 0.064 Uiso 1 1 calc GR .
H31C H 0.6001 0.7065 0.4166 0.064 Uiso 1 1 calc GR .
C32 C 0.4610(7) 0.5959(5) 0.4556(5) 0.052(3) Uani 1 1 d . .
H32A H 0.4035 0.5841 0.4430 0.078 Uiso 1 1 calc GR .
H32B H 0.4590 0.6066 0.4950 0.078 Uiso 1 1 calc GR .
H32C H 0.5004 0.5607 0.4499 0.078 Uiso 1 1 calc GR .
C67 C 0.0400(7) 0.5206(5) 0.6135(4) 0.041(2) Uani 1 1 d . .
F1 F 0.0721(3) 0.5061(3) 0.5646(2) 0.0522(14) Uani 1 1 d . .
F2 F 0.0996(3) 0.5026(3) 0.6519(2) 0.0500(14) Uani 1 1 d . .

loop_
_atom_site_aniso_label
_atom_site_aniso_U_11
_atom_site_aniso_U_22
_atom_site_aniso_U_33
_atom_site_aniso_U_23
_atom_site_aniso_U_13
_atom_site_aniso_U_12
Ag1 0.0340(4) 0.0576(5) 0.0513(5) -0.0019(4) 0.0059(3) -0.0011(4)
Pd1 0.0333(3) 0.0249(3) 0.0343(4) 0.0027(3) 0.0066(3) 0.0007(3)
S1 0.0390(11) 0.0324(11) 0.0252(11) -0.0010(10) -0.0046(9) 0.0008(10)
F3 0.065(4) 0.025(3) 0.051(4) 0.000(2) 0.015(3) -0.004(3)
O1 0.050(4) 0.030(3) 0.094(6) 0.016(4) 0.013(4) 0.012(3)
O2 0.052(4) 0.048(4) 0.034(3) -0.013(3) 0.010(3) -0.008(3)
O3 0.057(4) 0.082(6) 0.039(4) -0.008(4) -0.017(3) 0.008(5)
O4 0.063(4) 0.028(3) 0.027(3) -0.005(3) -0.009(3) -0.011(3)
N1 0.019(3) 0.026(4) 0.026(4) 0.001(3) 0.010(3) -0.005(3)
C7AA 0.017(4) 0.047(6) 0.022(4) -0.005(4) -0.003(4) -0.002(4)
N2 0.025(4) 0.033(4) 0.011(3) 0.000(3) 0.002(3) 0.003(3)
C33 0.033(4) 0.024(4) 0.011(4) -0.002(3) -0.005(4) -0.001(4)
C34 0.018(4) 0.032(5) 0.016(4) -0.009(3) -0.004(3) -0.003(3)
C35 0.035(4) 0.026(4) 0.022(4) -0.001(3) -0.002(4) -0.012(4)
C36 0.024(4) 0.025(4) 0.020(4) -0.009(3) -0.001(3) 0.000(3)
C37 0.023(4) 0.043(5) 0.017(4) -0.012(4) -0.002(4) 0.006(4)
C38 0.019(4) 0.034(4) 0.014(4) 0.005(4) 0.006(3) 0.008(3)
C39 0.023(4) 0.046(5) 0.020(4) 0.009(4) 0.011(4) 0.022(4)
C40 0.027(5) 0.069(7) 0.025(5) 0.022(5) 0.010(4) 0.019(5)
C48 0.033(5) 0.116(8) 0.023(5) 0.018(5) 0.010(4) 0.030(6)
C49 0.062(7) 0.118(9) 0.032(5) 0.018(5) 0.018(5) 0.036(7)
C50 0.059(7) 0.134(10) 0.034(6) -0.004(6) -0.021(6) 0.049(8)
C41 0.055(7) 0.064(7) 0.038(6) 0.036(5) 0.016(5) 0.040(6)
C42 0.019(5) 0.076(8) 0.050(7) 0.032(6) 0.005(5) 0.008(5)
C43 0.033(5) 0.031(5) 0.076(8) 0.018(5) 0.011(5) 0.005(4)
C44 0.027(5) 0.029(5) 0.053(6) 0.006(4) 0.008(5) 0.006(4)
C45 0.023(5) 0.027(5) 0.057(6) 0.002(4) -0.006(4) -0.002(4)
C46 0.046(6) 0.040(6) 0.062(7) 0.013(5) 0.001(5) 0.006(5)
C47 0.061(7) 0.047(6) 0.052(7) -0.005(5) -0.003(6) 0.017(6)
C51 0.018(4) 0.023(4) 0.033(5) -0.004(4) 0.008(4) 0.002(3)
C52 0.023(4) 0.032(5) 0.035(5) -0.001(4) -0.003(4) -0.008(4)
C53 0.031(5) 0.049(6) 0.057(7) 0.005(5) 0.009(5) 0.000(5)
C54 0.033(5) 0.039(6) 0.056(7) 0.012(5) 0.028(5) 0.004(4)
C55 0.034(5) 0.034(5) 0.029(5) 0.010(4) 0.016(4) 0.001(4)
C56 0.039(5) 0.022(4) 0.021(4) 0.000(3) 0.015(4) 0.005(4)
C57 0.034(5) 0.046(5) 0.025(5) -0.012(4) 0.015(4) -0.003(4)
C59 0.062(7) 0.048(6) 0.057(7) -0.027(5) -0.015(6) -0.003(6)
C58 0.034(6) 0.078(8) 0.041(6) 0.015(5) 0.000(5) -0.005(5)
C60 0.021(4) 0.054(6) 0.043(6) -0.008(5) -0.002(4) 0.000(4)
C61 0.062(8) 0.091(10) 0.036(6) -0.004(6) -0.001(6) -0.017(7)
C62 0.041(6) 0.082(9) 0.052(7) -0.011(6) -0.010(5) -0.015(6)
C63 0.059(8) 0.040(7) 0.183(17) 0.035(9) 0.020(10) -0.009(6)
C64 0.032(6) 0.087(10) 0.141(13) 0.006(10) 0.019(7) -0.013(7)
C65 0.073(10) 0.058(9) 0.182(18) 0.001(10) 0.035(12) -0.006(7)
C66 0.041(7) 0.053(8) 0.129(12) 0.006(8) 0.026(7) 0.011(5)
C5AA 0.027(5) 0.040(5) 0.023(4) 0.000(4) 0.004(4) 0.001(4)
C8AA 0.038(5) 0.026(5) 0.023(5) 0.004(3) -0.004(4) -0.007(4)
C4AA 0.023(4) 0.027(4) 0.017(4) 0.002(3) -0.002(3) -0.001(3)
C9 0.021(4) 0.023(4) 0.026(4) -0.005(3) 0.004(4) 0.000(3)
C1AA 0.031(5) 0.040(5) 0.027(5) 0.000(4) 0.001(4) 0.009(4)
C16 0.030(5) 0.050(6) 0.028(5) 0.013(4) -0.006(4) -0.003(4)
C2AA 0.051(7) 0.066(8) 0.076(9) 0.032(6) -0.005(6) 0.016(6)
C15 0.042(6) 0.100(10) 0.037(6) 0.018(6) -0.002(5) 0.001(6)
C13 0.035(5) 0.038(5) 0.038(5) -0.002(4) 0.001(4) -0.002(4)
C0AA 0.025(5) 0.045(6) 0.032(5) 0.004(4) 0.012(4) 0.000(4)
C11 0.046(6) 0.041(5) 0.025(5) 0.006(4) 0.008(4) -0.003(5)
C10 0.027(4) 0.031(5) 0.021(4) 0.007(4) 0.003(4) 0.009(4)
C18 0.028(5) 0.052(6) 0.023(5) 0.009(4) 0.003(4) 0.004(4)
C19 0.045(6) 0.056(7) 0.066(8) 0.034(6) 0.005(6) 0.019(5)
C20 0.027(5) 0.117(11) 0.039(6) -0.006(6) 0.003(5) 0.003(6)
C7 0.034(4) 0.026(4) 0.024(4) -0.002(3) -0.008(4) 0.004(4)
C6 0.029(5) 0.038(5) 0.023(5) 0.000(4) 0.002(4) -0.005(4)
C3AA 0.027(4) 0.033(4) 0.024(4) -0.004(4) 0.002(4) -0.011(4)
C4 0.024(4) 0.030(4) 0.023(5) 0.002(4) 0.007(4) 0.000(3)
C21 0.024(4) 0.045(5) 0.026(5) -0.003(4) 0.008(4) -0.011(4)
C22 0.029(5) 0.036(5) 0.035(5) -0.011(4) 0.007(4) -0.008(4)
C23 0.027(5) 0.038(5) 0.069(7) -0.014(5) 0.007(5) -0.002(4)
C24 0.052(7) 0.060(7) 0.048(7) -0.033(6) 0.020(6) -0.028(6)
C25 0.043(6) 0.063(7) 0.036(6) -0.026(5) 0.013(5) 0.001(5)
C26 0.034(5) 0.053(6) 0.027(5) -0.018(4) 0.013(4) -0.017(4)
C27 0.035(5) 0.078(8) 0.025(5) -0.005(5) -0.001(4) -0.023(5)
C29 0.039(6) 0.094(9) 0.032(6) 0.010(5) -0.004(5) -0.026(6)
C28 0.056(7) 0.129(12) 0.027(6) 0.000(6) -0.006(5) -0.058(8)
C30 0.037(5) 0.033(5) 0.041(6) 0.001(4) -0.006(4) 0.003(4)
C31 0.030(5) 0.054(6) 0.044(6) -0.008(5) 0.002(4) -0.008(4)
C32 0.048(6) 0.049(7) 0.059(7) 0.007(5) -0.004(6) -0.010(5)
C67 0.055(6) 0.038(6) 0.030(5) -0.007(4) -0.001(4) -0.002(5)
F1 0.057(3) 0.059(4) 0.040(3) -0.008(3) 0.018(3) 0.005(3)
F2 0.036(3) 0.054(4) 0.060(3) -0.010(3) -0.016(2) -0.003(3)

loop_
_atom_type_symbol
_atom_type_description
_atom_type_scat_dispersion_real
_atom_type_scat_dispersion_imag
_atom_type_scat_source
C C 0.0033 0.0016 'International Tables Vol C Tables 4.2.6.8 and 6.1.1.4'
H H 0.0000 0.0000 'International Tables Vol C Tables 4.2.6.8 and 6.1.1.4'
Ag Ag -0.8971 1.1015 'International Tables Vol C Tables 4.2.6.8 and 6.1.1.4'
F F 0.0171 0.0103 'International Tables Vol C Tables 4.2.6.8 and 6.1.1.4'
N N 0.0061 0.0033 'International Tables Vol C Tables 4.2.6.8 and 6.1.1.4'
O O 0.0106 0.0060 'International Tables Vol C Tables 4.2.6.8 and 6.1.1.4'
Pd Pd -0.9988 1.0072 'International Tables Vol C Tables 4.2.6.8 and 6.1.1.4'
S S 0.1246 0.1234 'International Tables Vol C Tables 4.2.6.8 and 6.1.1.4'

loop_
_geom_angle_atom_site_label_1
_geom_angle_atom_site_label_2
_geom_angle_atom_site_label_3
_geom_angle
Pd1 Ag1 C23 133.3(2)
O1 Pd1 Ag1 175.4(2)
C7AA Pd1 Ag1 84.7(2)
C7AA Pd1 O1 97.3(3)
C5AA Pd1 Ag1 80.9(2)
C5AA Pd1 O1 97.9(3)
C5AA Pd1 C7AA 162.3(3)
O2 S1 O3 115.0(4)
O2 S1 O4 116.3(4)
O2 S1 C67 102.9(4)
O3 S1 C67 101.5(4)
O4 S1 O3 115.1(4)
O4 S1 C67 103.0(4)
C63 O1 Pd1 122.4(6)
C66 O1 Pd1 126.3(7)
C66 O1 C63 108.0(8)
C5AA N1 C8AA 170.4(8)
N2 C7AA Pd1 171.7(7)
C7AA N2 C33 167.5(8)
C34 C33 N2 117.4(8)
C38 C33 N2 117.7(7)
C38 C33 C34 124.9(7)
C33 C34 C35 115.0(7)
C33 C34 C51 122.0(7)
C35 C34 C51 123.0(8)
C34 C35 H35 118.8
C36 C35 C34 122.5(8)
C36 C35 H35 118.8
C35 C36 H36 120.3
C35 C36 C37 119.4(8)
C37 C36 H36 120.3
C36 C37 H37 118.9
C38 C37 C36 122.1(7)
C38 C37 H37 118.9
C33 C38 C39 117.3(7)
C37 C38 C33 116.1(7)
C37 C38 C39 126.5(7)
C40 C39 C38 120.2(9)
C40 C39 C44 119.9(9)
C44 C39 C38 119.6(8)
C39 C40 C48 119.4(9)
C39 C40 C41 117.2(10)
C41 C40 C48 123.2(9)
C40 C48 H48 107.3
C40 C48 C49 113.0(9)
C40 C48 C50 109.4(11)
C49 C48 H48 107.3
C49 C48 C50 112.2(9)
C50 C48 H48 107.3
C48 C49 H49A 109.5
C48 C49 H49B 109.5
C48 C49 H49C 109.5
H49A C49 H49B 109.5
H49A C49 H49C 109.5
H49B C49 H49C 109.5
C48 C50 H50A 109.5
C48 C50 H50B 109.5
C48 C50 H50C 109.5
H50A C50 H50B 109.5
H50A C50 H50C 109.5
H50B C50 H50C 109.5
C40 C41 H41 118.6
C42 C41 C40 122.7(9)
C42 C41 H41 118.6
C41 C42 H42 120.8
C43 C42 C41 118.4(10)
C43 C42 H42 120.8
C42 C43 H43 117.7
C42 C43 C44 124.6(12)
C44 C43 H43 117.7
C39 C44 C45 121.7(8)
C43 C44 C39 116.8(10)
C43 C44 C45 121.4(10)
C44 C45 H45 108.0
C44 C45 C46 112.0(9)
C44 C45 C47 110.7(8)
C46 C45 H45 108.0
C46 C45 C47 110.1(9)
C47 C45 H45 108.0
C45 C46 H46A 109.5
C45 C46 H46B 109.5
C45 C46 H46C 109.5
H46A C46 H46B 109.5
H46A C46 H46C 109.5
H46B C46 H46C 109.5
C45 C47 H47A 109.5
C45 C47 H47B 109.5
C45 C47 H47C 109.5
H47A C47 H47B 109.5
H47A C47 H47C 109.5
H47B C47 H47C 109.5
C52 C51 C34 121.1(7)
C52 C51 C56 121.1(8)
C56 C51 C34 117.6(7)
C51 C52 C53 120.1(9)
C51 C52 C60 120.0(8)
C53 C52 C60 119.8(8)
C52 C53 H53 120.4
C52 C53 C54 119.2(9)
C54 C53 H53 120.4
C53 C54 H54 120.0
C55 C54 C53 120.0(9)
C55 C54 H54 120.0
C54 C55 H55 119.1
C56 C55 C54 121.7(9)
C56 C55 H55 119.1
C51 C56 C57 121.8(7)
C55 C56 C51 117.9(8)
C55 C56 C57 120.3(8)
C56 C57 H57 107.6
C56 C57 C58 110.0(8)
C59 C57 C56 114.4(8)
C59 C57 H57 107.6
C59 C57 C58 109.4(8)
C58 C57 H57 107.6
C57 C59 H59A 109.5
C57 C59 H59B 109.5
C57 C59 H59C 109.5
H59A C59 H59B 109.5
H59A C59 H59C 109.5
H59B C59 H59C 109.5
C57 C58 H58A 109.5
C57 C58 H58B 109.5
C57 C58 H58C 109.5
H58A C58 H58B 109.5
H58A C58 H58C 109.5
H58B C58 H58C 109.5
C52 C60 H60 107.4
C52 C60 C61 109.4(8)
C61 C60 H60 107.4
C62 C60 C52 114.6(8)
C62 C60 H60 107.4
C62 C60 C61 110.4(9)
C60 C61 H61A 109.5
C60 C61 H61B 109.5
C60 C61 H61C 109.5
H61A C61 H61B 109.5
H61A C61 H61C 109.5
H61B C61 H61C 109.5
C60 C62 H62A 109.5
C60 C62 H62B 109.5
C60 C62 H62C 109.5
H62A C62 H62B 109.5
H62A C62 H62C 109.5
H62B C62 H62C 109.5
O1 C63 H63A 110.6
O1 C63 H63B 110.6
O1 C63 C64 105.9(10)
H63A C63 H63B 108.7
C64 C63 H63A 110.6
C64 C63 H63B 110.6
C63 C64 H64A 109.5
C63 C64 H64B 109.5
H64A C64 H64B 108.1
C65 C64 C63 110.6(11)
C65 C64 H64A 109.5
C65 C64 H64B 109.5
C64 C65 H65B 111.2
C64 C65 H65A 111.2
C64 C65 C66 102.9(12)
H65B C65 H65A 109.1
C66 C65 H65B 111.2
C66 C65 H65A 111.2
O1 C66 C65 109.5(10)
O1 C66 H66A 109.8
O1 C66 H66B 109.8
C65 C66 H66A 109.8
C65 C66 H66B 109.8
H66A C66 H66B 108.2
N1 C5AA Pd1 171.5(8)
N1 C8AA C4AA 119.1(8)
C4 C8AA N1 118.6(8)
C4 C8AA C4AA 122.3(8)
C8AA C4AA C9 119.9(7)
C7 C4AA C8AA 117.7(8)
C7 C4AA C9 122.5(7)
C1AA C9 C4AA 118.6(7)
C10 C9 C4AA 120.3(7)
C10 C9 C1AA 121.1(8)
C9 C1AA C16 121.1(8)
C13 C1AA C9 117.9(8)
C13 C1AA C16 120.9(8)
C1AA C16 H16 106.8
C1AA C16 C15 111.4(8)
C2AA C16 C1AA 113.1(8)
C2AA C16 H16 106.8
C2AA C16 C15 111.4(9)
C15 C16 H16 106.8
C16 C2AA H2AA 109.5
C16 C2AA H2AB 109.5
C16 C2AA H2AC 109.5
H2AA C2AA H2AB 109.5
H2AA C2AA H2AC 109.5
H2AB C2AA H2AC 109.5
C16 C15 H15A 109.5
C16 C15 H15B 109.5
C16 C15 H15C 109.5
H15A C15 H15B 109.5
H15A C15 H15C 109.5
H15B C15 H15C 109.5
C1AA C13 H13 119.4
C1AA C13 C0AA 121.3(9)
C0AA C13 H13 119.4
C13 C0AA H0AA 120.2
C11 C0AA C13 119.5(8)
C11 C0AA H0AA 120.2
C0AA C11 H11 119.4
C0AA C11 C10 121.1(8)
C10 C11 H11 119.4
C9 C10 C11 119.0(8)
C9 C10 C18 121.0(8)
C11 C10 C18 119.8(7)
C10 C18 H18 107.5
C10 C18 C19 111.2(8)
C10 C18 C20 110.1(8)
C19 C18 H18 107.5
C19 C18 C20 112.8(9)
C20 C18 H18 107.5
C18 C19 H19A 109.5
C18 C19 H19B 109.5
C18 C19 H19C 109.5
H19A C19 H19B 109.5
H19A C19 H19C 109.5
H19B C19 H19C 109.5
C18 C20 H20A 109.5
C18 C20 H20B 109.5
C18 C20 H20C 109.5
H20A C20 H20B 109.5
H20A C20 H20C 109.5
H20B C20 H20C 109.5
C4AA C7 H7 119.5
C4AA C7 C6 121.0(8)
C6 C7 H7 119.5
C7 C6 H6 119.9
C3AA C6 C7 120.2(8)
C3AA C6 H6 119.9
C6 C3AA H3AA 119.4
C6 C3AA C4 121.3(8)
C4 C3AA H3AA 119.4
C8AA C4 C3AA 117.5(8)
C8AA C4 C21 118.3(8)
C3AA C4 C21 124.2(7)
C22 C21 C4 118.9(8)
C26 C21 C4 120.7(9)
C26 C21 C22 120.2(9)
C21 C22 C30 122.4(8)
C23 C22 C21 119.4(9)
C23 C22 C30 118.2(9)
Ag1 C23 H23 89.9
C22 C23 Ag1 99.8(6)
C22 C23 H23 121.4
C22 C23 C24 117.1(10)
C24 C23 Ag1 80.2(6)
C24 C23 H23 121.4
C23 C24 H24 119.3
C25 C24 C23 121.4(10)
C25 C24 H24 119.3
C24 C25 H25 119.2
C24 C25 C26 121.7(10)
C26 C25 H25 119.2
C21 C26 C27 120.7(9)
C25 C26 C21 120.1(10)
C25 C26 C27 119.1(9)
C26 C27 H27 107.9
C29 C27 C26 111.8(9)
C29 C27 H27 107.9
C29 C27 C28 110.2(8)
C28 C27 C26 110.9(10)
C28 C27 H27 107.9
C27 C29 H29A 109.5
C27 C29 H29B 109.5
C27 C29 H29C 109.5
H29A C29 H29B 109.5
H29A C29 H29C 109.5
H29B C29 H29C 109.5
C27 C28 H28A 109.5
C27 C28 H28B 109.5
C27 C28 H28C 109.5
H28A C28 H28B 109.5
H28A C28 H28C 109.5
H28B C28 H28C 109.5
C22 C30 H30 107.3
C31 C30 C22 111.0(8)
C31 C30 H30 107.3
C32 C30 C22 111.7(8)
C32 C30 H30 107.3
C32 C30 C31 112.2(9)
C30 C31 H31A 109.5
C30 C31 H31B 109.5
C30 C31 H31C 109.5
H31A C31 H31B 109.5
H31A C31 H31C 109.5
H31B C31 H31C 109.5
C30 C32 H32A 109.5
C30 C32 H32B 109.5
C30 C32 H32C 109.5
H32A C32 H32B 109.5
H32A C32 H32C 109.5
H32B C32 H32C 109.5
F3 C67 S1 113.1(7)
F3 C67 F1 107.8(8)
F3 C67 F2 106.5(7)
F1 C67 S1 112.8(7)
F1 C67 F2 106.4(8)
F2 C67 S1 109.8(6)

loop_
_geom_bond_atom_site_label_1
_geom_bond_atom_site_label_2
_geom_bond_distance
Ag1 Pd1 2.6303(9)
Ag1 C23 2.705(9)
Pd1 O1 2.326(7)
Pd1 C7AA 1.942(10)
Pd1 C5AA 1.941(9)
S1 O2 1.428(6)
S1 O3 1.447(7)
S1 O4 1.441(7)
S1 C67 1.792(10)
F3 C67 1.308(11)
O1 C63 1.462(13)
O1 C66 1.424(13)
N1 C5AA 1.141(11)
N1 C8AA 1.392(11)
C7AA N2 1.167(11)
N2 C33 1.414(10)
C33 C34 1.400(12)
C33 C38 1.395(12)
C34 C35 1.403(12)
C34 C51 1.499(11)
C35 H35 0.9500
C35 C36 1.363(12)
C36 H36 0.9500
C36 C37 1.395(12)
C37 H37 0.9500
C37 C38 1.374(12)
C38 C39 1.494(12)
C39 C40 1.399(12)
C39 C44 1.403(14)
C40 C48 1.522(17)
C40 C41 1.419(15)
C48 H48 1.0000
C48 C49 1.532(16)
C48 C50 1.554(15)
C49 H49A 0.9800
C49 H49B 0.9800
C49 H49C 0.9800
C50 H50A 0.9800
C50 H50B 0.9800
C50 H50C 0.9800
C41 H41 0.9500
C41 C42 1.334(17)
C42 H42 0.9500
C42 C43 1.326(15)
C43 H43 0.9500
C43 C44 1.393(13)
C44 C45 1.484(14)
C45 H45 1.0000
C45 C46 1.489(13)
C45 C47 1.543(14)
C46 H46A 0.9800
C46 H46B 0.9800
C46 H46C 0.9800
C47 H47A 0.9800
C47 H47B 0.9800
C47 H47C 0.9800
C51 C52 1.352(12)
C51 C56 1.436(11)
C52 C53 1.392(13)
C52 C60 1.557(13)
C53 H53 0.9500
C53 C54 1.411(15)
C54 H54 0.9500
C54 C55 1.368(14)
C55 H55 0.9500
C55 C56 1.364(12)
C56 C57 1.540(13)
C57 H57 1.0000
C57 C59 1.500(12)
C57 C58 1.553(14)
C59 H59A 0.9800
C59 H59B 0.9800
C59 H59C 0.9800
C58 H58A 0.9800
C58 H58B 0.9800
C58 H58C 0.9800
C60 H60 1.0000
C60 C61 1.565(15)
C60 C62 1.521(14)
C61 H61A 0.9800
C61 H61B 0.9800
C61 H61C 0.9800
C62 H62A 0.9800
C62 H62B 0.9800
C62 H62C 0.9800
C63 H63A 0.9900
C63 H63B 0.9900
C63 C64 1.467(18)
C64 H64A 0.9900
C64 H64B 0.9900
C64 C65 1.434(19)
C65 H65B 0.9900
C65 H65A 0.9900
C65 C66 1.522(19)
C66 H66A 0.9900
C66 H66B 0.9900
C8AA C4AA 1.420(12)
C8AA C4 1.377(12)
C4AA C9 1.511(11)
C4AA C7 1.376(11)
C9 C1AA 1.402(12)
C9 C10 1.379(11)
C1AA C16 1.532(12)
C1AA C13 1.383(13)
C16 H16 1.0000
C16 C2AA 1.524(14)
C16 C15 1.548(15)
C2AA H2AA 0.9800
C2AA H2AB 0.9800
C2AA H2AC 0.9800
C15 H15A 0.9800
C15 H15B 0.9800
C15 H15C 0.9800
C13 H13 0.9500
C13 C0AA 1.390(13)
C0AA H0AA 0.9500
C0AA C11 1.358(13)
C11 H11 0.9500
C11 C10 1.389(13)
C10 C18 1.534(12)
C18 H18 1.0000
C18 C19 1.565(13)
C18 C20 1.570(14)
C19 H19A 0.9800
C19 H19B 0.9800
C19 H19C 0.9800
C20 H20A 0.9800
C20 H20B 0.9800
C20 H20C 0.9800
C7 H7 0.9500
C7 C6 1.390(12)
C6 H6 0.9500
C6 C3AA 1.367(12)
C3AA H3AA 0.9500
C3AA C4 1.406(12)
C4 C21 1.479(12)
C21 C22 1.425(13)
C21 C26 1.407(13)
C22 C23 1.379(13)
C22 C30 1.537(13)
C23 H23 0.9500
C23 C24 1.487(16)
C24 H24 0.9500
C24 C25 1.320(16)
C25 H25 0.9500
C25 C26 1.357(13)
C26 C27 1.528(15)
C27 H27 1.0000
C27 C29 1.514(14)
C27 C28 1.518(13)
C29 H29A 0.9800
C29 H29B 0.9800
C29 H29C 0.9800
C28 H28A 0.9800
C28 H28B 0.9800
C28 H28C 0.9800
C30 H30 1.0000
C30 C31 1.513(13)
C30 C32 1.505(14)
C31 H31A 0.9800
C31 H31B 0.9800
C31 H31C 0.9800
C32 H32A 0.9800
C32 H32B 0.9800
C32 H32C 0.9800
C67 F1 1.319(10)
C67 F2 1.368(11)
